data_2022669
loop_
_publ_author_name
'Vera, Diana Roc\'io'
'Mantilla, Juan P.'
'Palma, Alirio'
'Cobo, Justo'
'Glidewell, Christopher'

_publ_section_title
;
 Synthesis and spectroscopic and structural characterization of three new
 2-methyl-4-styrylquinolines formed using Friedl\"ander reactions between
 (2-aminophenyl)chalcones and acetone
;
_journal_coeditor_code KY3221
_journal_issue 10
_journal_name_full 'Acta Crystallographica Section C'
_journal_page_first
;
;
_journal_paper_doi 10.1107/S2053229622008634
_journal_volume 78
_journal_year 2022
_chemical_formula_iupac 'C18 H13 Cl2 N'
_chemical_formula_moiety 'C18 H13 Cl2 N'
_chemical_formula_sum 'C18 H13 Cl2 N'
_chemical_formula_weight 314.19
_chemical_name_common
;
(<i>E</i>)-4-(2,6-Dichlorostyryl)-2-methylquinoline
;
_chemical_name_systematic
;
(<i>E</i>)-4-[2-(2,6-dichlorophenyl)ethenyl]-2-methylquinoline
;
_space_group_crystal_system monoclinic
_space_group_IT_number 15
_space_group_name_Hall '-C 2yc'
_space_group_name_H-M_alt 'C 1 2/c 1'
_atom_sites_solution_hydrogens geom
_atom_sites_solution_primary dual
_audit_creation_method SHELXL-2014
_cell_angle_alpha 90
_cell_angle_beta 110.497(2)
_cell_angle_gamma 90
_cell_formula_units_Z 8
_cell_length_a 30.5651(15)
_cell_length_b 3.8629(2)
_cell_length_c 25.5357(13)
_cell_measurement_reflns_used 3210
_cell_measurement_temperature 100(2)
_cell_measurement_theta_max 27.493
_cell_measurement_theta_min 2.573
_cell_volume 2824.1(3)
_computing_cell_refinement
;
SAINT (Bruker, 2017)
;
_computing_data_collection
;
APEX3 (Bruker, 2018)
;
_computing_data_reduction
;
SAINT (Bruker, 2017)
;
_computing_molecular_graphics
;
PLATON (Spek, 2020)
;
_computing_publication_material
;
SHELXL2014 (Sheldrick, 2015b) and PLATON (Spek, 2020)
;
_computing_structure_refinement
;
SHELXL2014 (Sheldrick, 2015b)
;
_computing_structure_solution
;
SHELXT2014 (Sheldrick, 2015a)
;
_diffrn_ambient_temperature 100(2)
_diffrn_measured_fraction_theta_full 0.998
_diffrn_measured_fraction_theta_max 0.998
_diffrn_measurement_device_type 'Bruker D8 Venture'
_diffrn_measurement_method '\f and \w scans'
_diffrn_radiation_monochromator 'multilayer mirror'
_diffrn_radiation_type MoK\a
_diffrn_radiation_wavelength 0.71073
_diffrn_reflns_av_R_equivalents 0.0421
_diffrn_reflns_av_unetI/netI 0.0211
_diffrn_reflns_limit_h_max 38
_diffrn_reflns_limit_h_min -38
_diffrn_reflns_limit_k_max 4
_diffrn_reflns_limit_k_min -5
_diffrn_reflns_limit_l_max 33
_diffrn_reflns_limit_l_min -33
_diffrn_reflns_number 28110
_diffrn_reflns_theta_full 25.242
_diffrn_reflns_theta_max 27.493
_diffrn_reflns_theta_min 2.573
_diffrn_source 'INCOATEC high brilliance microfocus sealed tube'
_diffrn_standards_decay_% 0
_diffrn_standards_interval_count 0
_diffrn_standards_interval_time 0
_diffrn_standards_number 0
_exptl_absorpt_coefficient_mu 0.451
_exptl_absorpt_correction_T_max 0.973
_exptl_absorpt_correction_T_min 0.897
_exptl_absorpt_correction_type multi-scan
_exptl_absorpt_process_details
;
(SADABS; Bruker, 2016)
;
_exptl_crystal_colour yellow
_exptl_crystal_density_diffrn 1.478
_exptl_crystal_description needle
_exptl_crystal_F_000 1296
_exptl_crystal_size_max 0.200
_exptl_crystal_size_mid 0.097
_exptl_crystal_size_min 0.061
_refine_diff_density_max 0.331
_refine_diff_density_min -0.264
_refine_ls_extinction_method none
_refine_ls_goodness_of_fit_ref 1.067
_refine_ls_hydrogen_treatment constr
_refine_ls_matrix_type full
_refine_ls_number_parameters 191
_refine_ls_number_reflns 3208
_refine_ls_number_restraints 0
_refine_ls_restrained_S_all 1.067
_refine_ls_R_factor_all 0.0349
_refine_ls_R_factor_gt 0.0311
_refine_ls_shift/su_max 0.001
_refine_ls_shift/su_mean 0.000
_refine_ls_structure_factor_coef Fsqd
_refine_ls_weighting_details 'w=1/[\s^2^(Fo^2^)+(0.0342P)^2^+4.0386P] where P=(Fo^2^+2Fc^2^)/3'
_refine_ls_weighting_scheme calc
_refine_ls_wR_factor_gt 0.0762
_refine_ls_wR_factor_ref 0.0786
_reflns_number_gt 2930
_reflns_number_total 3208
_reflns_threshold_expression 'I > 2\s(I)'
_cod_data_source_file ky3221sup1.cif
_cod_data_source_block III
_cod_original_cell_volume 2824.1(2)
_cod_original_sg_symbol_H-M 'C 2/c'
_cod_database_code 2022669
_shelx_space_group_comment
;
The symmetry employed for this shelxl refinement is uniquely defined
by the following loop, which should always be used as a source of
symmetry information in preference to the above space-group names.
They are only intended as comments.
;
_shelx_estimated_absorpt_t_min 0.915
_shelx_estimated_absorpt_t_max 0.973
_shelxl_version_number 2.014

loop_
_space_group_symop_operation_xyz
'x, y, z'
'-x, y, -z+1/2'
'x+1/2, y+1/2, z'
'-x+1/2, y+1/2, -z+1/2'
'-x, -y, -z'
'x, -y, z-1/2'
'-x+1/2, -y+1/2, -z'
'x+1/2, -y+1/2, z-1/2'

loop_
_atom_site_type_symbol
_atom_site_label
_atom_site_fract_x
_atom_site_fract_y
_atom_site_fract_z
_atom_site_U_iso_or_equiv
_atom_site_adp_type
_atom_site_calc_flag
_atom_site_occupancy
_atom_site_disorder_assembly
_atom_site_disorder_group
N N1 0.56531(4) 0.8852(3) 0.48948(5) 0.0130(2) Uani d 1 . .
C C2 0.54198(5) 0.7306(3) 0.44182(6) 0.0128(3) Uani d 1 . .
C C3 0.56318(5) 0.6274(4) 0.40297(6) 0.0137(3) Uani d 1 . .
H H3 0.5448 0.5189 0.3690 0.016 Uiso calc 1 . .
C C4 0.60991(5) 0.6819(4) 0.41372(5) 0.0125(3) Uani d 1 . .
C C4A 0.63640(5) 0.8465(4) 0.46545(5) 0.0119(3) Uani d 1 . .
C C5 0.68484(5) 0.9218(4) 0.48195(6) 0.0138(3) Uani d 1 . .
H H5 0.7014 0.8612 0.4580 0.017 Uiso calc 1 . .
C C6 0.70793(5) 1.0802(4) 0.53186(6) 0.0150(3) Uani d 1 . .
H H6 0.7405 1.1247 0.5426 0.018 Uiso calc 1 . .
C C7 0.68373(5) 1.1781(4) 0.56761(6) 0.0151(3) Uani d 1 . .
H H7 0.7000 1.2881 0.6023 0.018 Uiso calc 1 . .
C C8 0.63677(5) 1.1148(4) 0.55238(6) 0.0136(3) Uani d 1 . .
H H8 0.6206 1.1858 0.5763 0.016 Uiso calc 1 . .
C C8A 0.61204(5) 0.9449(3) 0.50145(5) 0.0118(3) Uani d 1 . .
C C21 0.49105(5) 0.6559(4) 0.42929(6) 0.0161(3) Uani d 1 . .
H H21A 0.4794 0.8008 0.4530 0.024 Uiso calc 1 . .
H H21B 0.4871 0.4113 0.4368 0.024 Uiso calc 1 . .
H H21C 0.4735 0.7070 0.3899 0.024 Uiso calc 1 . .
C C41 0.63227(5) 0.5763(4) 0.37352(6) 0.0137(3) Uani d 1 . .
H H41 0.6627 0.4787 0.3873 0.016 Uiso calc 1 . .
C C42 0.61108(5) 0.6134(4) 0.31843(6) 0.0135(3) Uani d 1 . .
H H42 0.5808 0.7145 0.3062 0.016 Uiso calc 1 . .
C C421 0.62973(5) 0.5137(4) 0.27438(5) 0.0123(3) Uani d 1 . .
C C422 0.59998(5) 0.3598(4) 0.22471(6) 0.0135(3) Uani d 1 . .
Cl Cl42 0.54280(2) 0.25868(9) 0.21885(2) 0.01765(10) Uani d 1 . .
C C423 0.61385(5) 0.2738(4) 0.18021(6) 0.0154(3) Uani d 1 . .
H H423 0.5925 0.1695 0.1475 0.018 Uiso calc 1 . .
C C424 0.65948(5) 0.3429(4) 0.18423(6) 0.0163(3) Uani d 1 . .
H H424 0.6696 0.2848 0.1542 0.020 Uiso calc 1 . .
C C425 0.69023(5) 0.4961(4) 0.23194(6) 0.0148(3) Uani d 1 . .
H H425 0.7214 0.5450 0.2346 0.018 Uiso calc 1 . .
C C426 0.67535(5) 0.5782(4) 0.27589(6) 0.0130(3) Uani d 1 . .
Cl Cl46 0.71648(2) 0.77500(9) 0.33402(2) 0.01667(10) Uani d 1 . .

loop_
_atom_site_aniso_label
_atom_site_aniso_U_11
_atom_site_aniso_U_22
_atom_site_aniso_U_33
_atom_site_aniso_U_12
_atom_site_aniso_U_13
_atom_site_aniso_U_23
N1 0.0133(5) 0.0127(6) 0.0132(5) 0.0006(4) 0.0048(4) 0.0009(4)
C2 0.0125(6) 0.0112(6) 0.0143(6) 0.0010(5) 0.0043(5) 0.0018(5)
C3 0.0145(6) 0.0146(7) 0.0108(6) 0.0001(5) 0.0028(5) -0.0003(5)
C4 0.0152(6) 0.0113(6) 0.0107(6) 0.0022(5) 0.0043(5) 0.0022(5)
C4A 0.0126(6) 0.0113(6) 0.0113(6) 0.0009(5) 0.0035(5) 0.0026(5)
C5 0.0138(6) 0.0144(7) 0.0140(6) 0.0016(5) 0.0059(5) 0.0027(5)
C6 0.0116(6) 0.0146(7) 0.0176(7) -0.0002(5) 0.0034(5) 0.0033(5)
C7 0.0169(7) 0.0138(7) 0.0120(6) -0.0008(5) 0.0021(5) -0.0001(5)
C8 0.0174(7) 0.0128(6) 0.0116(6) 0.0011(5) 0.0063(5) 0.0007(5)
C8A 0.0133(6) 0.0101(6) 0.0119(6) 0.0010(5) 0.0044(5) 0.0025(5)
C21 0.0135(7) 0.0175(7) 0.0178(7) -0.0010(5) 0.0062(5) -0.0023(6)
C41 0.0145(6) 0.0132(7) 0.0138(6) 0.0018(5) 0.0054(5) 0.0006(5)
C42 0.0120(6) 0.0151(7) 0.0140(6) 0.0011(5) 0.0055(5) -0.0006(5)
C421 0.0140(6) 0.0128(6) 0.0095(6) 0.0017(5) 0.0035(5) 0.0021(5)
C422 0.0111(6) 0.0150(7) 0.0137(6) 0.0013(5) 0.0035(5) 0.0021(5)
Cl42 0.01233(16) 0.0229(2) 0.01625(17) -0.00152(13) 0.00313(13) 0.00075(13)
C423 0.0188(7) 0.0138(7) 0.0125(6) 0.0007(5) 0.0041(5) -0.0011(5)
C424 0.0209(7) 0.0160(7) 0.0142(6) 0.0019(6) 0.0089(5) 0.0000(5)
C425 0.0140(6) 0.0151(7) 0.0162(6) 0.0012(5) 0.0065(5) 0.0013(5)
C426 0.0135(6) 0.0122(6) 0.0116(6) 0.0008(5) 0.0022(5) 0.0016(5)
Cl46 0.01376(17) 0.02144(19) 0.01317(16) -0.00336(13) 0.00267(12) -0.00164(13)

loop_
_atom_type_symbol
_atom_type_description
_atom_type_scat_dispersion_real
_atom_type_scat_dispersion_imag
_atom_type_scat_source
C C 0.0033 0.0016 'International Tables Vol C Tables 4.2.6.8 and 6.1.1.4'
H H 0.0000 0.0000 'International Tables Vol C Tables 4.2.6.8 and 6.1.1.4'
N N 0.0061 0.0033 'International Tables Vol C Tables 4.2.6.8 and 6.1.1.4'
Cl Cl 0.1484 0.1585 'International Tables Vol C Tables 4.2.6.8 and 6.1.1.4'

loop_
_geom_angle_atom_site_label_1
_geom_angle_atom_site_label_2
_geom_angle_atom_site_label_3
_geom_angle_site_symmetry_1
_geom_angle_site_symmetry_3
_geom_angle
_geom_angle_publ_flag
C2 N1 C8A . . 117.80(12) ?
N1 C2 C3 . . 122.74(13) ?
N1 C2 C21 . . 117.92(12) ?
C3 C2 C21 . . 119.32(12) ?
C4 C3 C2 . . 120.99(13) ?
C4 C3 H3 . . 119.5 ?
C2 C3 H3 . . 119.5 ?
C3 C4 C4A . . 117.69(12) ?
C3 C4 C41 . . 121.40(13) ?
C4A C4 C41 . . 120.91(12) ?
C5 C4A C8A . . 118.73(12) ?
C5 C4A C4 . . 123.91(12) ?
C8A C4A C4 . . 117.34(12) ?
C6 C5 C4A . . 120.84(13) ?
C6 C5 H5 . . 119.6 ?
C4A C5 H5 . . 119.6 ?
C5 C6 C7 . . 120.43(13) ?
C5 C6 H6 . . 119.8 ?
C7 C6 H6 . . 119.8 ?
C8 C7 C6 . . 120.11(13) ?
C8 C7 H7 . . 119.9 ?
C6 C7 H7 . . 119.9 ?
C7 C8 C8A . . 120.84(13) ?
C7 C8 H8 . . 119.6 ?
C8A C8 H8 . . 119.6 ?
N1 C8A C8 . . 117.54(12) ?
N1 C8A C4A . . 123.43(12) ?
C8 C8A C4A . . 119.04(12) ?
C2 C21 H21A . . 109.5 ?
C2 C21 H21B . . 109.5 ?
H21A C21 H21B . . 109.5 ?
C2 C21 H21C . . 109.5 ?
H21A C21 H21C . . 109.5 ?
H21B C21 H21C . . 109.5 ?
C42 C41 C4 . . 122.10(13) ?
C42 C41 H41 . . 119.0 ?
C4 C41 H41 . . 119.0 ?
C41 C42 C421 . . 126.85(13) ?
C41 C42 H42 . . 116.6 ?
C421 C42 H42 . . 116.6 ?
C426 C421 C422 . . 114.95(12) ?
C426 C421 C42 . . 125.20(12) ?
C422 C421 C42 . . 119.73(12) ?
C423 C422 C421 . . 123.63(13) ?
C423 C422 Cl42 . . 117.44(11) ?
C421 C422 Cl42 . . 118.90(10) ?
C422 C423 C424 . . 118.79(13) ?
C422 C423 H423 . . 120.6 ?
C424 C423 H423 . . 120.6 ?
C425 C424 C423 . . 120.14(13) ?
C425 C424 H424 . . 119.9 ?
C423 C424 H424 . . 119.9 ?
C424 C425 C426 . . 119.72(13) ?
C424 C425 H425 . . 120.1 ?
C426 C425 H425 . . 120.1 ?
C425 C426 C421 . . 122.76(13) ?
C425 C426 Cl46 . . 116.38(10) ?
C421 C426 Cl46 . . 120.85(10) ?

loop_
_geom_bond_atom_site_label_1
_geom_bond_atom_site_label_2
_geom_bond_site_symmetry_2
_geom_bond_distance
_geom_bond_publ_flag
N1 C2 . 1.3186(18) ?
N1 C8A . 1.3713(17) ?
C2 C3 . 1.4188(19) ?
C2 C21 . 1.5034(18) ?
C3 C4 . 1.3730(19) ?
C3 H3 . 0.9500 ?
C4 C4A . 1.4336(19) ?
C4 C41 . 1.4762(18) ?
C4A C5 . 1.4203(18) ?
C4A C8A . 1.4227(18) ?
C5 C6 . 1.366(2) ?
C5 H5 . 0.9500 ?
C6 C7 . 1.4130(19) ?
C6 H6 . 0.9500 ?
C7 C8 . 1.3711(19) ?
C7 H7 . 0.9500 ?
C8 C8A . 1.4159(19) ?
C8 H8 . 0.9500 ?
C21 H21A . 0.9800 ?
C21 H21B . 0.9800 ?
C21 H21C . 0.9800 ?
C41 C42 . 1.3345(19) ?
C41 H41 . 0.9500 ?
C42 C421 . 1.4791(18) ?
C42 H42 . 0.9500 ?
C421 C426 . 1.4035(18) ?
C421 C422 . 1.4075(18) ?
C422 C423 . 1.3850(19) ?
C422 Cl42 . 1.7454(14) ?
C423 C424 . 1.388(2) ?
C423 H423 . 0.9500 ?
C424 C425 . 1.384(2) ?
C424 H424 . 0.9500 ?
C425 C426 . 1.3874(19) ?
C425 H425 . 0.9500 ?
C426 Cl46 . 1.7479(14) ?

loop_
_geom_torsion_atom_site_label_1
_geom_torsion_atom_site_label_2
_geom_torsion_atom_site_label_3
_geom_torsion_atom_site_label_4
_geom_torsion_site_symmetry_1
_geom_torsion_site_symmetry_2
_geom_torsion_site_symmetry_3
_geom_torsion_site_symmetry_4
_geom_torsion
_geom_torsion_publ_flag
C8A N1 C2 C3 . . . . -0.4(2) ?
C8A N1 C2 C21 . . . . 178.35(12) ?
N1 C2 C3 C4 . . . . 0.6(2) ?
C21 C2 C3 C4 . . . . -178.06(13) ?
C2 C3 C4 C4A . . . . 0.0(2) ?
C2 C3 C4 C41 . . . . -179.85(13) ?
C3 C4 C4A C5 . . . . -179.50(13) ?
C41 C4 C4A C5 . . . . 0.3(2) ?
C3 C4 C4A C8A . . . . -0.78(19) ?
C41 C4 C4A C8A . . . . 179.06(12) ?
C8A C4A C5 C6 . . . . 1.1(2) ?
C4 C4A C5 C6 . . . . 179.83(13) ?
C4A C5 C6 C7 . . . . -1.2(2) ?
C5 C6 C7 C8 . . . . 0.0(2) ?
C6 C7 C8 C8A . . . . 1.3(2) ?
C2 N1 C8A C8 . . . . 179.24(12) ?
C2 N1 C8A C4A . . . . -0.5(2) ?
C7 C8 C8A N1 . . . . 178.89(13) ?
C7 C8 C8A C4A . . . . -1.3(2) ?
C5 C4A C8A N1 . . . . 179.88(12) ?
C4 C4A C8A N1 . . . . 1.1(2) ?
C5 C4A C8A C8 . . . . 0.12(19) ?
C4 C4A C8A C8 . . . . -178.67(12) ?
C3 C4 C41 C42 . . . . 39.5(2) ?
C4A C4 C41 C42 . . . . -140.35(15) ?
C4 C41 C42 C421 . . . . -179.23(13) ?
C41 C42 C421 C426 . . . . -44.5(2) ?
C41 C42 C421 C422 . . . . 139.58(15) ?
C426 C421 C422 C423 . . . . 0.4(2) ?
C42 C421 C422 C423 . . . . 176.74(13) ?
C426 C421 C422 Cl42 . . . . 178.52(10) ?
C42 C421 C422 Cl42 . . . . -5.14(18) ?
C421 C422 C423 C424 . . . . -0.2(2) ?
Cl42 C422 C423 C424 . . . . -178.36(11) ?
C422 C423 C424 C425 . . . . -0.2(2) ?
C423 C424 C425 C426 . . . . 0.5(2) ?
C424 C425 C426 C421 . . . . -0.3(2) ?
C424 C425 C426 Cl46 . . . . -179.35(11) ?
C422 C421 C426 C425 . . . . -0.2(2) ?
C42 C421 C426 C425 . . . . -176.27(13) ?
C422 C421 C426 Cl46 . . . . 178.89(10) ?
C42 C421 C426 Cl46 . . . . 2.8(2) ?

_cod_database_fobs_code 2022669
